data_1000333
loop_
_publ_author_name
'Laligant, Y'

_publ_section_title
;
Crystal structure of Li~2~PdP~2~O~7~ solved from X-ray powder
diffraction
;
_journal_coden_ASTM EJSCE5
_journal_name_full
;
European Journal of Solid State Inorganic Chemistry
;
_journal_page_first 239
_journal_page_last 247
_journal_volume 29
_journal_year 1992
_chemical_formula_structural 'Li2 Pd (P2 O7)'
_chemical_formula_sum 'Li2 O7 P2 Pd'
_chemical_name_systematic 'Dilithium palladium diphosphate'
_space_group_IT_number 74
_symmetry_cell_setting orthorhombic
_symmetry_Int_Tables_number 74
_symmetry_space_group_name_Hall '-I 2b 2'
_symmetry_space_group_name_H-M 'I m m a'
_cell_angle_alpha 90
_cell_angle_beta 90
_cell_angle_gamma 90
_cell_formula_units_Z 4
_cell_length_a 12.5858(9)
_cell_length_b 7.4955(5)
_cell_length_c 5.8116(4)
_cell_volume 548.2
_refine_ls_R_factor_all 0.051
_cod_database_code 1000333

loop_
_symmetry_equiv_pos_as_xyz
x,y,z
x,-y,-z
x,1/2+y,-z
x,1/2-y,z
-x,-y,-z
-x,y,z
-x,1/2-y,z
-x,1/2+y,-z
1/2+x,1/2+y,1/2+z
1/2+x,1/2-y,1/2-z
1/2+x,y,1/2-z
1/2+x,-y,1/2+z
1/2-x,1/2-y,1/2-z
1/2-x,1/2+y,1/2+z
1/2-x,-y,1/2+z
1/2-x,y,1/2-z

loop_
_atom_site_label
_atom_site_type_symbol
_atom_site_symmetry_multiplicity
_atom_site_Wyckoff_symbol
_atom_site_fract_x
_atom_site_fract_y
_atom_site_fract_z
_atom_site_occupancy
_atom_site_attached_hydrogens
_atom_site_calc_flag
Pd1 Pd2+ 4 a 0. 0. 0. 1. 0 d
P1 P5+ 8 i 0.1136(2) 0.25 0.3587(5) 1. 0 d
Li1 Li1+ 8 f 0.25 0. 0. 1. 0 d
O1 O2- 4 e 0. 0.25 0.5008(22) 1. 0 d
O2 O2- 8 i 0.3017(5) 0.25 0.9515(11) 1. 0 d
O3 O2- 16 j 0.1162(4) 0.0785(6) 0.2104(7) 1. 0 d

loop_
_atom_type_symbol
_atom_type_oxidation_number
Pd2+ 2.000
P5+ 5.000
Li1+ 1.000
O2- -2.000
